data_4084074
loop_
_publ_author_name
'Bigler, Raphael'
'Otth, Elisabeth'
'Mezzetti, Antonio'

_publ_section_title
;
 Chiral Macrocyclic N2P2Ligands and Iron(II): A Marriage of Interest
;
_journal_issue 15
_journal_name_full Organometallics
_journal_page_first 4086
_journal_paper_doi 10.1021/om5005989
_journal_volume 33
_journal_year 2014
_chemical_absolute_configuration rmad
_chemical_formula_sum 'C35 H34 Br F6 Fe N2 O P2 Sb'
_chemical_formula_weight 932.09
_chemical_name_common '[FeBr(CO)(2a)]SbF6 (cis-11a)'
_chemical_name_systematic
; 
 ? 
;
_space_group_IT_number 19
_symmetry_cell_setting orthorhombic
_symmetry_space_group_name_Hall 'P 2ac 2ab'
_symmetry_space_group_name_H-M 'P 21 21 21'
_atom_sites_solution_hydrogens geom
_atom_sites_solution_primary direct
_atom_sites_solution_secondary difmap
_audit_creation_method SHELXL-97
_cell_angle_alpha 90.00
_cell_angle_beta 90.00
_cell_angle_gamma 90.00
_cell_formula_units_Z 4
_cell_length_a 10.2747(6)
_cell_length_b 16.0208(9)
_cell_length_c 21.1717(12)
_cell_measurement_reflns_used 5572
_cell_measurement_temperature 100(2)
_cell_measurement_theta_max 26.57
_cell_measurement_theta_min 2.31
_cell_volume 3485.1(3)
_computing_cell_refinement 'Bruker SAINT'
_computing_data_collection 'Bruker APEX2'
_computing_data_reduction 'Bruker SAINT'
_computing_molecular_graphics 'Bruker SHELXTL'
_computing_publication_material 'Bruker SHELXTL'
_computing_structure_refinement 'SHELXL-97 (Sheldrick, 2008)'
_computing_structure_solution 'SHELXS-97 (Sheldrick, 2008)'
_diffrn_ambient_temperature 100(2)
_diffrn_measured_fraction_theta_full 1.000
_diffrn_measured_fraction_theta_max 1.000
_diffrn_measurement_device_type 'Bruker APEX-II CCD'
_diffrn_measurement_method '\f and \w scans'
_diffrn_radiation_monochromator graphite
_diffrn_radiation_source 'sealed tube'
_diffrn_radiation_type MoK\a
_diffrn_radiation_wavelength 0.71073
_diffrn_reflns_av_R_equivalents 0.0517
_diffrn_reflns_av_sigmaI/netI 0.0723
_diffrn_reflns_limit_h_max 13
_diffrn_reflns_limit_h_min -13
_diffrn_reflns_limit_k_max 21
_diffrn_reflns_limit_k_min -21
_diffrn_reflns_limit_l_max 28
_diffrn_reflns_limit_l_min -28
_diffrn_reflns_number 24340
_diffrn_reflns_theta_full 28.70
_diffrn_reflns_theta_max 28.70
_diffrn_reflns_theta_min 1.59
_diffrn_standards_number 0
_exptl_absorpt_coefficient_mu 2.495
_exptl_absorpt_correction_T_max 0.6910
_exptl_absorpt_correction_T_min 0.5632
_exptl_absorpt_correction_type empirical
_exptl_absorpt_process_details SADABS-2004/1
_exptl_crystal_colour red
_exptl_crystal_density_diffrn 1.776
_exptl_crystal_density_method 'not measured'
_exptl_crystal_description block
_exptl_crystal_F_000 1848
_exptl_crystal_size_max 0.26
_exptl_crystal_size_mid 0.24
_exptl_crystal_size_min 0.16
_refine_diff_density_max 2.640
_refine_diff_density_min -1.856
_refine_diff_density_rms 0.172
_refine_ls_abs_structure_details 'Flack H D (1983), Acta Cryst. A39, 876-881'
_refine_ls_abs_structure_Flack 0.065(14)
_refine_ls_extinction_method none
_refine_ls_goodness_of_fit_ref 1.049
_refine_ls_hydrogen_treatment constr
_refine_ls_matrix_type full
_refine_ls_number_parameters 442
_refine_ls_number_reflns 8998
_refine_ls_number_restraints 0
_refine_ls_restrained_S_all 1.049
_refine_ls_R_factor_all 0.0689
_refine_ls_R_factor_gt 0.0520
_refine_ls_shift/su_max 0.001
_refine_ls_shift/su_mean 0.000
_refine_ls_structure_factor_coef Fsqd
_refine_ls_weighting_details 'calc w=1/[\s^2^(Fo^2^)+(0.0759P)^2^+5.1022P] where P=(Fo^2^+2Fc^2^)/3'
_refine_ls_weighting_scheme calc
_refine_ls_wR_factor_gt 0.1328
_refine_ls_wR_factor_ref 0.1426
_reflns_number_gt 7455
_reflns_number_total 8998
_reflns_threshold_expression >2sigma(I)
_cod_data_source_file om5005989_si_002.cif
_cod_data_source_block complex_11a
_cod_depositor_comments
;
The following automatic conversions were performed:

'_symmetry_cell_setting' value 'Orthorhombic' changed to
'orthorhombic' according to
/usr/data/users/saulius/crontab/automatic-downloads/rss-feeds/ACS/lib/dictionaries/cif_core.dic
dictionary named 'cif_core.dic' version 2.4.2 from 2011-04-26.

Automatic conversion script
Id: cif_fix_values 2281 2013-09-26 08:29:07Z andrius 

 Adding full bibliography for 4084068--4084074.cif.
;
_cod_original_sg_symbol_H-M 'P2(1)2(1)2(1) '
_cod_database_code 4084074

loop_
_symmetry_equiv_pos_as_xyz
'x, y, z'
'-x+1/2, -y, z+1/2'
'-x, y+1/2, -z+1/2'
'x+1/2, -y+1/2, -z'

loop_
_atom_site_label
_atom_site_type_symbol
_atom_site_fract_x
_atom_site_fract_y
_atom_site_fract_z
_atom_site_U_iso_or_equiv
_atom_site_adp_type
_atom_site_occupancy
_atom_site_symmetry_multiplicity
_atom_site_calc_flag
_atom_site_refinement_flags
Fe1 Fe 0.75027(7) 0.48168(4) 0.99754(4) 0.00977(15) Uani 1 1 d .
Br1 Br 0.56651(6) 0.38553(4) 0.99854(4) 0.02784(16) Uani 1 1 d .
P1 P 0.77734(14) 0.45015(9) 1.09639(7) 0.0116(3) Uani 1 1 d .
P2 P 0.87771(15) 0.37090(8) 0.97867(7) 0.0112(3) Uani 1 1 d .
N1 N 0.8726(5) 0.5730(3) 0.9975(2) 0.0124(8) Uani 1 1 d .
N2 N 0.7654(5) 0.4928(3) 0.9033(2) 0.0132(9) Uani 1 1 d .
C1 C 0.9608(7) 0.5959(4) 1.0373(3) 0.0188(13) Uani 1 1 d .
H1A H 1.0095 0.6441 1.0262 0.023 Uiso 1 1 calc R
C2 C 0.9947(6) 0.5572(4) 1.0968(3) 0.0195(13) Uani 1 1 d .
C3 C 1.1081(8) 0.5897(4) 1.1268(4) 0.0318(16) Uani 1 1 d .
H3A H 1.1578 0.6310 1.1054 0.038 Uiso 1 1 calc R
C4 C 1.1475(8) 0.5640(5) 1.1844(4) 0.0346(19) Uani 1 1 d .
H4A H 1.2245 0.5866 1.2025 0.042 Uiso 1 1 calc R
C5 C 1.0772(7) 0.5055(4) 1.2170(4) 0.0258(15) Uani 1 1 d .
H5A H 1.1044 0.4876 1.2576 0.031 Uiso 1 1 calc R
C6 C 0.9659(6) 0.4729(4) 1.1897(3) 0.0199(13) Uani 1 1 d .
H6A H 0.9169 0.4328 1.2126 0.024 Uiso 1 1 calc R
C7 C 0.9226(6) 0.4968(4) 1.1298(3) 0.0159(11) Uani 1 1 d .
C8 C 0.6528(6) 0.4720(4) 1.1548(3) 0.0163(12) Uani 1 1 d .
C9 C 0.6495(6) 0.5513(4) 1.1839(3) 0.0159(12) Uani 1 1 d .
H9A H 0.7132 0.5919 1.1733 0.019 Uiso 1 1 calc R
C10 C 0.5545(7) 0.5700(4) 1.2273(3) 0.0229(14) Uani 1 1 d .
H10A H 0.5525 0.6235 1.2467 0.027 Uiso 1 1 calc R
C11 C 0.4621(6) 0.5108(5) 1.2429(3) 0.0219(14) Uani 1 1 d .
H11A H 0.3980 0.5235 1.2738 0.026 Uiso 1 1 calc R
C12 C 0.4617(6) 0.4344(5) 1.2145(3) 0.0229(14) Uani 1 1 d .
H12A H 0.3969 0.3946 1.2254 0.027 Uiso 1 1 calc R
C13 C 0.5544(6) 0.4148(4) 1.1703(3) 0.0190(12) Uani 1 1 d .
H13A H 0.5519 0.3619 1.1499 0.023 Uiso 1 1 calc R
C14 C 0.8078(6) 0.3383(3) 1.1024(3) 0.0147(12) Uani 1 1 d .
H14A H 0.8417 0.3248 1.1449 0.018 Uiso 1 1 calc R
H14B H 0.7256 0.3072 1.0960 0.018 Uiso 1 1 calc R
C15 C 0.9079(6) 0.3125(4) 1.0517(3) 0.0154(12) Uani 1 1 d .
H15A H 0.9008 0.2519 1.0433 0.018 Uiso 1 1 calc R
H15B H 0.9971 0.3242 1.0670 0.018 Uiso 1 1 calc R
C16 C 1.0376(6) 0.3823(4) 0.9420(3) 0.0156(12) Uani 1 1 d .
C17 C 1.0691(6) 0.3448(4) 0.8856(3) 0.0181(12) Uani 1 1 d .
H17A H 1.0071 0.3109 0.8644 0.022 Uiso 1 1 calc R
C18 C 1.1938(7) 0.3569(4) 0.8594(3) 0.0229(14) Uani 1 1 d .
H18A H 1.2157 0.3300 0.8209 0.028 Uiso 1 1 calc R
C19 C 1.2827(6) 0.4060(4) 0.8882(3) 0.0232(15) Uani 1 1 d .
H19A H 1.3655 0.4148 0.8694 0.028 Uiso 1 1 calc R
C20 C 1.2523(6) 0.4440(4) 0.9458(3) 0.0220(13) Uani 1 1 d .
H20A H 1.3155 0.4771 0.9669 0.026 Uiso 1 1 calc R
C21 C 1.1299(6) 0.4332(4) 0.9721(3) 0.0189(12) Uani 1 1 d .
H21A H 1.1084 0.4603 1.0106 0.023 Uiso 1 1 calc R
C22 C 0.7907(5) 0.3075(3) 0.9208(3) 0.0134(11) Uani 1 1 d .
C24 C 0.7250(6) 0.1751(4) 0.8780(3) 0.0204(12) Uani 1 1 d .
H24A H 0.7209 0.1160 0.8810 0.024 Uiso 1 1 calc R
C25 C 0.6687(7) 0.2151(4) 0.8275(3) 0.0235(14) Uani 1 1 d .
H25A H 0.6280 0.1830 0.7953 0.028 Uiso 1 1 calc R
C26 C 0.6701(6) 0.3008(4) 0.8226(3) 0.0210(13) Uani 1 1 d .
H26A H 0.6304 0.3275 0.7875 0.025 Uiso 1 1 calc R
C27 C 0.7302(5) 0.3483(3) 0.8696(3) 0.0140(11) Uani 1 1 d .
C23 C 0.7879(6) 0.2208(4) 0.9245(3) 0.0160(12) Uani 1 1 d .
H23A H 0.8288 0.1930 0.9589 0.019 Uiso 1 1 calc R
C28 C 0.7486(6) 0.4391(4) 0.8602(3) 0.0147(11) Uani 1 1 d .
H28A H 0.7477 0.4589 0.8179 0.018 Uiso 1 1 calc R
C29 C 0.8363(6) 0.5719(4) 0.8848(3) 0.0155(12) Uani 1 1 d .
H29A H 0.9276 0.5554 0.8743 0.019 Uiso 1 1 calc R
C30 C 0.8436(6) 0.6281(3) 0.9419(3) 0.0152(12) Uani 1 1 d .
H30A H 0.7549 0.6521 0.9486 0.018 Uiso 1 1 calc R
C31 C 0.9357(7) 0.7008(4) 0.9295(3) 0.0220(14) Uani 1 1 d .
H31A H 0.9410 0.7370 0.9673 0.026 Uiso 1 1 calc R
H31B H 1.0241 0.6796 0.9200 0.026 Uiso 1 1 calc R
C32 C 0.8838(8) 0.7503(4) 0.8736(3) 0.0298(15) Uani 1 1 d .
H32A H 0.9444 0.7967 0.8640 0.036 Uiso 1 1 calc R
H32B H 0.7985 0.7749 0.8848 0.036 Uiso 1 1 calc R
C33 C 0.8684(8) 0.6955(4) 0.8152(3) 0.0283(15) Uani 1 1 d .
H33A H 0.9554 0.6772 0.8007 0.034 Uiso 1 1 calc R
H33B H 0.8286 0.7289 0.7808 0.034 Uiso 1 1 calc R
C34 C 0.7835(7) 0.6184(4) 0.8279(3) 0.0232(14) Uani 1 1 d .
H34A H 0.6926 0.6359 0.8360 0.028 Uiso 1 1 calc R
H34B H 0.7840 0.5814 0.7905 0.028 Uiso 1 1 calc R
C35 C 0.6191(7) 0.5553(3) 1.0158(3) 0.0165(12) Uani 1 1 d .
O1 O 0.5355(5) 0.5964(3) 1.0320(2) 0.0246(11) Uani 1 1 d .
Sb1 Sb 0.38029(5) 0.67789(3) 0.87519(2) 0.02584(12) Uani 1 1 d .
F1 F 0.2888(4) 0.6533(3) 0.9492(2) 0.0416(12) Uani 1 1 d .
F2 F 0.3077(5) 0.7829(3) 0.8732(4) 0.0678(19) Uani 1 1 d .
F3 F 0.2433(5) 0.6352(4) 0.8268(2) 0.0504(13) Uani 1 1 d .
F4 F 0.4745(5) 0.7004(4) 0.8010(2) 0.0569(16) Uani 1 1 d .
F5 F 0.4569(5) 0.5713(3) 0.8765(3) 0.0409(11) Uani 1 1 d .
F6 F 0.5217(4) 0.7184(3) 0.9224(2) 0.0273(9) Uani 1 1 d .

loop_
_atom_site_aniso_label
_atom_site_aniso_U_11
_atom_site_aniso_U_22
_atom_site_aniso_U_33
_atom_site_aniso_U_23
_atom_site_aniso_U_13
_atom_site_aniso_U_12
Fe1 0.0105(3) 0.0091(3) 0.0096(4) 0.0010(3) 0.0000(3) 0.0002(3)
Br1 0.0235(3) 0.0293(3) 0.0307(4) -0.0023(3) 0.0004(3) -0.0037(3)
P1 0.0149(7) 0.0093(6) 0.0106(7) 0.0002(5) -0.0010(5) -0.0006(5)
P2 0.0109(6) 0.0099(6) 0.0128(6) 0.0003(5) -0.0002(6) 0.0011(6)
N1 0.014(2) 0.013(2) 0.010(2) -0.0022(18) 0.003(2) -0.0021(18)
N2 0.011(2) 0.013(2) 0.016(2) 0.0046(19) -0.0020(19) 0.0012(19)
C1 0.027(3) 0.011(3) 0.019(3) 0.001(2) 0.002(3) -0.006(2)
C2 0.023(3) 0.016(3) 0.019(3) 0.002(2) -0.004(3) -0.002(2)
C3 0.033(4) 0.020(3) 0.043(4) 0.012(3) -0.016(4) -0.013(3)
C4 0.036(4) 0.027(4) 0.041(4) -0.002(3) -0.024(4) -0.005(3)
C5 0.027(3) 0.019(3) 0.032(4) 0.002(3) -0.010(3) 0.002(3)
C6 0.027(3) 0.019(3) 0.013(3) 0.003(2) -0.002(2) 0.002(3)
C7 0.017(3) 0.015(3) 0.015(3) -0.004(2) 0.000(2) -0.001(2)
C8 0.025(3) 0.013(3) 0.011(3) 0.003(2) -0.003(2) -0.002(2)
C9 0.019(3) 0.014(3) 0.015(3) -0.003(2) -0.002(2) 0.003(2)
C10 0.027(3) 0.024(3) 0.017(3) -0.006(3) -0.010(3) 0.009(3)
C11 0.014(3) 0.042(4) 0.011(3) -0.001(3) 0.001(2) 0.007(3)
C12 0.017(3) 0.034(4) 0.018(3) 0.002(3) 0.002(2) -0.002(3)
C13 0.022(3) 0.022(3) 0.013(3) -0.001(2) 0.000(2) 0.003(3)
C14 0.022(3) 0.007(3) 0.015(3) 0.005(2) 0.000(2) 0.000(2)
C15 0.021(3) 0.011(3) 0.014(3) 0.004(2) -0.002(2) 0.001(2)
C16 0.014(3) 0.016(3) 0.017(3) 0.002(2) -0.002(2) 0.000(2)
C17 0.019(3) 0.016(3) 0.019(3) 0.002(2) 0.000(2) 0.001(2)
C18 0.024(3) 0.024(3) 0.021(3) 0.008(3) 0.008(3) 0.010(3)
C19 0.013(3) 0.022(3) 0.034(4) 0.016(3) 0.004(3) -0.002(2)
C20 0.013(3) 0.014(3) 0.039(4) 0.002(3) 0.001(3) -0.001(2)
C21 0.017(3) 0.019(3) 0.020(3) 0.004(2) 0.000(3) 0.004(3)
C22 0.010(2) 0.013(3) 0.017(3) -0.004(2) 0.002(2) 0.001(2)
C24 0.021(3) 0.014(3) 0.027(3) -0.007(3) 0.006(3) -0.004(2)
C25 0.031(3) 0.019(3) 0.021(3) -0.008(3) 0.006(3) -0.011(3)
C26 0.023(3) 0.028(3) 0.011(3) -0.004(2) 0.000(2) -0.004(3)
C27 0.013(3) 0.017(3) 0.012(3) -0.002(2) 0.003(2) -0.004(2)
C23 0.016(3) 0.016(3) 0.015(3) 0.001(2) 0.001(2) -0.002(2)
C28 0.012(2) 0.019(3) 0.013(3) 0.004(2) -0.001(2) 0.003(2)
C29 0.023(3) 0.013(3) 0.011(3) 0.005(2) -0.001(2) -0.001(2)
C30 0.025(3) 0.008(2) 0.013(3) 0.006(2) 0.004(2) 0.002(2)
C31 0.030(3) 0.009(3) 0.027(3) 0.002(2) 0.004(3) -0.001(3)
C32 0.049(4) 0.017(3) 0.023(3) 0.006(3) 0.014(4) -0.001(3)
C33 0.044(4) 0.022(3) 0.019(3) 0.009(3) 0.001(3) -0.001(3)
C34 0.028(3) 0.024(3) 0.017(3) 0.003(3) -0.001(3) 0.003(3)
C35 0.028(3) 0.013(2) 0.008(3) 0.007(2) 0.003(2) 0.001(3)
O1 0.023(2) 0.029(3) 0.022(2) 0.005(2) 0.0031(19) 0.013(2)
Sb1 0.0277(2) 0.0266(2) 0.0231(2) 0.00000(19) -0.0089(2) -0.0026(2)
F1 0.032(2) 0.052(3) 0.040(3) 0.001(2) 0.005(2) 0.008(2)
F2 0.048(3) 0.033(3) 0.123(6) 0.020(3) -0.043(4) 0.013(2)
F3 0.042(3) 0.070(3) 0.040(3) -0.006(3) -0.021(2) -0.015(3)
F4 0.050(3) 0.091(5) 0.030(3) 0.018(3) -0.012(2) -0.018(3)
F5 0.043(3) 0.024(2) 0.056(3) -0.015(2) 0.007(3) -0.002(2)
F6 0.026(2) 0.025(2) 0.031(2) -0.0068(17) -0.0110(18) 0.0044(17)

loop_
_atom_type_symbol
_atom_type_description
_atom_type_scat_dispersion_real
_atom_type_scat_dispersion_imag
_atom_type_scat_source
C C 0.0033 0.0016 'International Tables Vol C Tables 4.2.6.8 and 6.1.1.4'
H H 0.0000 0.0000 'International Tables Vol C Tables 4.2.6.8 and 6.1.1.4'
N N 0.0061 0.0033 'International Tables Vol C Tables 4.2.6.8 and 6.1.1.4'
O O 0.0106 0.0060 'International Tables Vol C Tables 4.2.6.8 and 6.1.1.4'
F F 0.0171 0.0103 'International Tables Vol C Tables 4.2.6.8 and 6.1.1.4'
P P 0.1023 0.0942 'International Tables Vol C Tables 4.2.6.8 and 6.1.1.4'
Fe Fe 0.3463 0.8444 'International Tables Vol C Tables 4.2.6.8 and 6.1.1.4'
Br Br -0.2901 2.4595 'International Tables Vol C Tables 4.2.6.8 and 6.1.1.4'
Sb Sb -0.5866 1.5461 'International Tables Vol C Tables 4.2.6.8 and 6.1.1.4'

loop_
_geom_angle_atom_site_label_1
_geom_angle_atom_site_label_2
_geom_angle_atom_site_label_3
_geom_angle
C35 Fe1 N1 89.5(2)
C35 Fe1 N2 102.1(2)
N1 Fe1 N2 83.2(2)
C35 Fe1 P1 92.32(17)
N1 Fe1 P1 95.33(15)
N2 Fe1 P1 165.48(15)
C35 Fe1 P2 167.7(2)
N1 Fe1 P2 102.70(15)
N2 Fe1 P2 81.25(14)
P1 Fe1 P2 85.00(6)
C35 Fe1 Br1 80.5(2)
N1 Fe1 Br1 169.86(14)
N2 Fe1 Br1 97.17(14)
P1 Fe1 Br1 86.78(5)
P2 Fe1 Br1 87.35(5)
C7 P1 C8 103.6(3)
C7 P1 C14 103.7(3)
C8 P1 C14 105.2(3)
C7 P1 Fe1 112.7(2)
C8 P1 Fe1 121.5(2)
C14 P1 Fe1 108.5(2)
C22 P2 C16 102.2(3)
C22 P2 C15 111.4(3)
C16 P2 C15 104.9(3)
C22 P2 Fe1 105.91(19)
C16 P2 Fe1 121.5(2)
C15 P2 Fe1 110.7(2)
C1 N1 C30 118.9(5)
C1 N1 Fe1 132.3(4)
C30 N1 Fe1 108.5(4)
C28 N2 C29 116.7(5)
C28 N2 Fe1 130.1(4)
C29 N2 Fe1 111.6(4)
N1 C1 C2 127.9(6)
C7 C2 C3 117.5(6)
C7 C2 C1 127.0(6)
C3 C2 C1 115.3(6)
C4 C3 C2 122.4(7)
C3 C4 C5 120.4(7)
C4 C5 C6 119.0(7)
C5 C6 C7 122.6(6)
C6 C7 C2 118.2(6)
C6 C7 P1 120.2(5)
C2 C7 P1 121.6(5)
C13 C8 C9 118.0(6)
C13 C8 P1 122.7(5)
C9 C8 P1 119.2(5)
C10 C9 C8 120.3(6)
C9 C10 C11 119.9(6)
C12 C11 C10 120.8(6)
C11 C12 C13 120.3(6)
C12 C13 C8 120.6(6)
C15 C14 P1 109.2(4)
C14 C15 P2 109.7(4)
C17 C16 C21 119.3(6)
C17 C16 P2 122.5(5)
C21 C16 P2 118.2(5)
C16 C17 C18 119.7(6)
C19 C18 C17 121.2(6)
C18 C19 C20 119.7(6)
C21 C20 C19 119.9(6)
C20 C21 C16 120.2(6)
C23 C22 C27 119.9(5)
C23 C22 P2 121.8(5)
C27 C22 P2 118.3(4)
C25 C24 C23 120.2(6)
C24 C25 C26 121.2(6)
C25 C26 C27 119.7(6)
C26 C27 C22 119.3(5)
C26 C27 C28 119.7(6)
C22 C27 C28 120.2(5)
C24 C23 C22 119.7(6)
N2 C28 C27 126.0(5)
C30 C29 N2 108.5(5)
C30 C29 C34 111.1(5)
N2 C29 C34 116.5(5)
N1 C30 C29 106.7(4)
N1 C30 C31 117.5(5)
C29 C30 C31 110.4(5)
C32 C31 C30 108.4(6)
C31 C32 C33 111.5(5)
C32 C33 C34 112.3(6)
C29 C34 C33 109.4(6)
O1 C35 Fe1 173.5(5)
F2 Sb1 F1 90.5(3)
F2 Sb1 F3 91.0(3)
F1 Sb1 F3 90.2(2)
F2 Sb1 F6 90.6(2)
F1 Sb1 F6 90.9(2)
F3 Sb1 F6 178.1(2)
F2 Sb1 F5 179.0(3)
F1 Sb1 F5 90.4(2)
F3 Sb1 F5 89.5(2)
F6 Sb1 F5 89.0(2)
F2 Sb1 F4 90.8(3)
F1 Sb1 F4 178.7(3)
F3 Sb1 F4 90.0(2)
F6 Sb1 F4 88.9(2)
F5 Sb1 F4 88.3(3)

loop_
_geom_bond_atom_site_label_1
_geom_bond_atom_site_label_2
_geom_bond_distance
Fe1 C35 1.832(6)
Fe1 N1 1.928(5)
Fe1 N2 2.010(5)
Fe1 P1 2.1708(17)
Fe1 P2 2.2413(16)
Fe1 Br1 2.4368(10)
P1 C7 1.812(6)
P1 C8 1.814(6)
P1 C14 1.823(5)
P2 C22 1.826(6)
P2 C16 1.826(6)
P2 C15 1.833(6)
N1 C1 1.291(8)
N1 C30 1.502(7)
N2 C28 1.265(8)
N2 C29 1.512(7)
C1 C2 1.445(9)
C2 C7 1.405(9)
C2 C3 1.426(9)
C3 C4 1.350(11)
C4 C5 1.370(11)
C5 C6 1.383(9)
C6 C7 1.398(9)
C8 C13 1.403(9)
C8 C9 1.412(8)
C9 C10 1.374(9)
C10 C11 1.382(10)
C11 C12 1.364(10)
C12 C13 1.373(9)
C14 C15 1.544(8)
C16 C17 1.376(9)
C16 C21 1.404(9)
C17 C18 1.408(9)
C18 C19 1.352(10)
C19 C20 1.398(10)
C20 C21 1.386(9)
C22 C23 1.392(8)
C22 C27 1.410(8)
C24 C25 1.374(10)
C24 C23 1.388(9)
C25 C26 1.378(9)
C26 C27 1.396(8)
C27 C28 1.480(8)
C29 C30 1.510(8)
C29 C34 1.517(8)
C30 C31 1.523(8)
C31 C32 1.522(10)
C32 C33 1.525(10)
C33 C34 1.536(9)
C35 O1 1.135(8)
Sb1 F2 1.840(5)
Sb1 F1 1.870(5)
Sb1 F3 1.871(5)
Sb1 F6 1.879(4)
Sb1 F5 1.880(4)
Sb1 F4 1.880(5)

loop_
_geom_torsion_atom_site_label_1
_geom_torsion_atom_site_label_2
_geom_torsion_atom_site_label_3
_geom_torsion_atom_site_label_4
_geom_torsion
C35 Fe1 P1 C7 -105.2(3)
N1 Fe1 P1 C7 -15.5(2)
N2 Fe1 P1 C7 68.0(6)
P2 Fe1 P1 C7 86.8(2)
Br1 Fe1 P1 C7 174.4(2)
C35 Fe1 P1 C8 18.5(3)
N1 Fe1 P1 C8 108.2(3)
N2 Fe1 P1 C8 -168.2(6)
P2 Fe1 P1 C8 -149.5(2)
Br1 Fe1 P1 C8 -61.9(2)
C35 Fe1 P1 C14 140.5(3)
N1 Fe1 P1 C14 -129.8(3)
N2 Fe1 P1 C14 -46.2(6)
P2 Fe1 P1 C14 -27.5(2)
Br1 Fe1 P1 C14 60.2(2)
C35 Fe1 P2 C22 51.3(9)
N1 Fe1 P2 C22 -136.5(3)
N2 Fe1 P2 C22 -55.6(2)
P1 Fe1 P2 C22 129.1(2)
Br1 Fe1 P2 C22 42.1(2)
C35 Fe1 P2 C16 166.8(9)
N1 Fe1 P2 C16 -21.0(3)
N2 Fe1 P2 C16 60.0(3)
P1 Fe1 P2 C16 -115.3(2)
Br1 Fe1 P2 C16 157.7(2)
C35 Fe1 P2 C15 -69.6(9)
N1 Fe1 P2 C15 102.6(3)
N2 Fe1 P2 C15 -176.4(3)
P1 Fe1 P2 C15 8.3(2)
Br1 Fe1 P2 C15 -78.7(2)
C35 Fe1 N1 C1 105.8(6)
N2 Fe1 N1 C1 -151.9(6)
P1 Fe1 N1 C1 13.6(6)
P2 Fe1 N1 C1 -72.5(6)
Br1 Fe1 N1 C1 115.2(9)
C35 Fe1 N1 C30 -68.0(4)
N2 Fe1 N1 C30 34.3(3)
P1 Fe1 N1 C30 -160.2(3)
P2 Fe1 N1 C30 113.7(3)
Br1 Fe1 N1 C30 -58.6(10)
C35 Fe1 N2 C28 -118.3(5)
N1 Fe1 N2 C28 153.7(5)
P1 Fe1 N2 C28 68.6(9)
P2 Fe1 N2 C28 49.7(5)
Br1 Fe1 N2 C28 -36.5(5)
C35 Fe1 N2 C29 76.8(4)
N1 Fe1 N2 C29 -11.2(4)
P1 Fe1 N2 C29 -96.4(7)
P2 Fe1 N2 C29 -115.3(4)
Br1 Fe1 N2 C29 158.6(3)
C30 N1 C1 C2 173.2(6)
Fe1 N1 C1 C2 -0.1(10)
N1 C1 C2 C7 -13.7(11)
N1 C1 C2 C3 171.9(7)
C7 C2 C3 C4 0.6(11)
C1 C2 C3 C4 175.5(7)
C2 C3 C4 C5 -1.0(13)
C3 C4 C5 C6 0.4(12)
C4 C5 C6 C7 0.6(11)
C5 C6 C7 C2 -1.0(10)
C5 C6 C7 P1 178.9(5)
C3 C2 C7 C6 0.4(9)
C1 C2 C7 C6 -173.9(6)
C3 C2 C7 P1 -179.5(5)
C1 C2 C7 P1 6.2(9)
C8 P1 C7 C6 56.7(5)
C14 P1 C7 C6 -53.0(6)
Fe1 P1 C7 C6 -170.1(4)
C8 P1 C7 C2 -123.3(5)
C14 P1 C7 C2 126.9(5)
Fe1 P1 C7 C2 9.8(6)
C7 P1 C8 C13 -142.1(5)
C14 P1 C8 C13 -33.5(6)
Fe1 P1 C8 C13 90.1(5)
C7 P1 C8 C9 41.5(5)
C14 P1 C8 C9 150.1(5)
Fe1 P1 C8 C9 -86.4(5)
C13 C8 C9 C10 2.0(9)
P1 C8 C9 C10 178.7(5)
C8 C9 C10 C11 0.2(9)
C9 C10 C11 C12 -1.6(10)
C10 C11 C12 C13 0.6(10)
C11 C12 C13 C8 1.7(10)
C9 C8 C13 C12 -3.0(9)
P1 C8 C13 C12 -179.5(5)
C7 P1 C14 C15 -74.5(4)
C8 P1 C14 C15 177.0(4)
Fe1 P1 C14 C15 45.5(4)
P1 C14 C15 P2 -38.0(5)
C22 P2 C15 C14 -101.0(4)
C16 P2 C15 C14 149.2(4)
Fe1 P2 C15 C14 16.6(4)
C22 P2 C16 C17 -2.4(6)
C15 P2 C16 C17 114.0(5)
Fe1 P2 C16 C17 -119.8(5)
C22 P2 C16 C21 175.9(5)
C15 P2 C16 C21 -67.7(5)
Fe1 P2 C16 C21 58.5(5)
C21 C16 C17 C18 1.0(9)
P2 C16 C17 C18 179.3(5)
C16 C17 C18 C19 -1.2(9)
C17 C18 C19 C20 1.8(9)
C18 C19 C20 C21 -2.1(9)
C19 C20 C21 C16 1.9(9)
C17 C16 C21 C20 -1.3(9)
P2 C16 C21 C20 -179.7(5)
C16 P2 C22 C23 92.2(5)
C15 P2 C22 C23 -19.3(6)
Fe1 P2 C22 C23 -139.7(5)
C16 P2 C22 C27 -84.9(5)
C15 P2 C22 C27 163.5(4)
Fe1 P2 C22 C27 43.1(5)
C23 C24 C25 C26 -1.7(10)
C24 C25 C26 C27 0.3(10)
C25 C26 C27 C22 1.2(9)
C25 C26 C27 C28 171.2(6)
C23 C22 C27 C26 -1.2(8)
P2 C22 C27 C26 176.0(5)
C23 C22 C27 C28 -171.2(5)
P2 C22 C27 C28 6.0(7)
C25 C24 C23 C22 1.7(9)
C27 C22 C23 C24 -0.2(9)
P2 C22 C23 C24 -177.3(5)
C29 N2 C28 C27 155.1(5)
Fe1 N2 C28 C27 -9.2(9)
C26 C27 C28 N2 158.3(6)
C22 C27 C28 N2 -31.7(9)
C28 N2 C29 C30 178.7(5)
Fe1 N2 C29 C30 -14.1(6)
C28 N2 C29 C34 52.5(7)
Fe1 N2 C29 C34 -140.3(5)
C1 N1 C30 C29 134.6(6)
Fe1 N1 C30 C29 -50.6(5)
C1 N1 C30 C31 10.1(8)
Fe1 N1 C30 C31 -175.2(4)
N2 C29 C30 N1 40.5(6)
C34 C29 C30 N1 169.7(5)
N2 C29 C30 C31 169.3(5)
C34 C29 C30 C31 -61.5(7)
N1 C30 C31 C32 -177.0(5)
C29 C30 C31 C32 60.4(7)
C30 C31 C32 C33 -57.0(8)
C31 C32 C33 C34 54.7(9)
C30 C29 C34 C33 56.4(7)
N2 C29 C34 C33 -178.8(5)
C32 C33 C34 C29 -53.1(8)
N1 Fe1 C35 O1 -123(5)
N2 Fe1 C35 O1 154(5)
P1 Fe1 C35 O1 -28(5)
P2 Fe1 C35 O1 49(6)
Br1 Fe1 C35 O1 58(5)
